data_7006038
loop_
_publ_author_name
'Johnson, Andrew L.'
'Davidson, Matthew G.'
'Mahon, Mary F.'

_publ_section_title
;
 Reactivity of boranes with a titanium(IV) amine tris(phenolate)
 alkoxide complex; formation of a Ti(IV) tetrahydroborate complex, a
 Ti(III) dimer and a Ti(IV) hydroxide Lewis acid adduct.
;
_journal_issue 46
_journal_name_full 'Dalton transactions (Cambridge, England : 2003)'
_journal_page_first 5405
_journal_page_last 5411
_journal_paper_doi 10.1039/b708378e
_journal_year 2007
_chemical_formula_sum 'C75 H83 N2 O6 Ti2'
_chemical_formula_weight 1204.23
_chemical_name_systematic
;
?
;
_space_group_IT_number 2
_symmetry_cell_setting triclinic
_symmetry_space_group_name_Hall '-P 1'
_symmetry_space_group_name_H-M 'P -1'
_atom_sites_solution_hydrogens geom
_atom_sites_solution_primary direct
_atom_sites_solution_secondary difmap
_audit_creation_method SHELXL-97
_cell_angle_alpha 66.7420(10)
_cell_angle_beta 70.8950(10)
_cell_angle_gamma 80.5040(10)
_cell_formula_units_Z 1
_cell_length_a 10.1340(2)
_cell_length_b 13.3940(2)
_cell_length_c 13.7670(3)
_cell_measurement_reflns_used 30318
_cell_measurement_temperature 150(2)
_cell_measurement_theta_max 27.12
_cell_measurement_theta_min 3.76
_cell_volume 1620.87(6)
_computing_data_reduction 'Denzo and Scalepack (otwinowski&Minor, 1997)'
_computing_molecular_graphics 'ORTEX (P.McArdle, 1995)'
_computing_publication_material 'SHELXL-97/2 (Sheldrick,1997)'
_computing_structure_refinement 'SHELXL-97 (Sheldrick, 1997)'
_computing_structure_solution 'SHELXS-97 (Sheldrick, 1990)'
_diffrn_ambient_temperature 150(2)
_diffrn_measured_fraction_theta_full 0.993
_diffrn_measured_fraction_theta_max 0.993
_diffrn_measurement_device_type KappaCCD
_diffrn_measurement_method KappaCCD
_diffrn_radiation_monochromator graphite
_diffrn_radiation_source 'fine-focus sealed tube'
_diffrn_radiation_type MoK\a
_diffrn_radiation_wavelength 0.71073
_diffrn_reflns_av_R_equivalents 0.0560
_diffrn_reflns_av_sigmaI/netI 0.0548
_diffrn_reflns_limit_h_max 12
_diffrn_reflns_limit_h_min -12
_diffrn_reflns_limit_k_max 17
_diffrn_reflns_limit_k_min -17
_diffrn_reflns_limit_l_max 17
_diffrn_reflns_limit_l_min -17
_diffrn_reflns_number 30318
_diffrn_reflns_theta_full 27.12
_diffrn_reflns_theta_max 27.12
_diffrn_reflns_theta_min 3.76
_exptl_absorpt_coefficient_mu 0.300
_exptl_absorpt_correction_T_max 0.9563
_exptl_absorpt_correction_T_min 0.9206
_exptl_absorpt_correction_type none
_exptl_crystal_colour blue
_exptl_crystal_density_diffrn 1.234
_exptl_crystal_density_method 'not measured'
_exptl_crystal_description block
_exptl_crystal_F_000 639
_exptl_crystal_size_max 0.28
_exptl_crystal_size_mid 0.25
_exptl_crystal_size_min 0.15
_refine_diff_density_max 0.496
_refine_diff_density_min -0.481
_refine_diff_density_rms 0.064
_refine_ls_extinction_coef 0.011(2)
_refine_ls_extinction_expression Fc^*^=kFc[1+0.001xFc^2^\l^3^/sin(2\q)]^-1/4^
_refine_ls_extinction_method SHELXL
_refine_ls_goodness_of_fit_ref 1.018
_refine_ls_hydrogen_treatment mixed
_refine_ls_matrix_type full
_refine_ls_number_parameters 439
_refine_ls_number_reflns 7110
_refine_ls_number_restraints 0
_refine_ls_restrained_S_all 1.018
_refine_ls_R_factor_all 0.0700
_refine_ls_R_factor_gt 0.0461
_refine_ls_shift/su_max 0.118
_refine_ls_shift/su_mean 0.004
_refine_ls_structure_factor_coef Fsqd
_refine_ls_weighting_details 'calc w=1/[\s^2^(Fo^2^)+(0.0557P)^2^+0.7596P] where P=(Fo^2^+2Fc^2^)/3'
_refine_ls_weighting_scheme calc
_refine_ls_wR_factor_gt 0.1102
_refine_ls_wR_factor_ref 0.1215
_reflns_number_gt 5402
_reflns_number_total 7110
_reflns_threshold_expression >2sigma(I)
_cod_data_source_file b708378e.txt
_cod_data_source_block Compound-4
_cod_depositor_comments
;
The following automatic conversions were performed:
'_symmetry_cell_setting' value 'Triclinic' changed to 'triclinic'
according to '/home/saulius/struct/CIF-dictionaries/cif_core.dic'
dictionary named 'cif_core.dic' version 2.4.1 from 2010-06-29.

Automatic conversion script
Id: cif_fix_enum 1527 2010-12-29 10:47:43Z saulius 
;
_cod_original_cell_volume 1620.87(5)
_cod_original_sg_symbol_H-M P-1
_cod_database_code 7006038

loop_
_symmetry_equiv_pos_as_xyz
'x, y, z'
'-x, -y, -z'

loop_
_atom_site_label
_atom_site_type_symbol
_atom_site_fract_x
_atom_site_fract_y
_atom_site_fract_z
_atom_site_U_iso_or_equiv
_atom_site_adp_type
_atom_site_occupancy
_atom_site_symmetry_multiplicity
_atom_site_calc_flag
_atom_site_refinement_flags
_atom_site_disorder_assembly
_atom_site_disorder_group
Ti1 Ti 0.38784(3) 0.55587(3) 0.47262(3) 0.02477(12) Uani 1 1 d . . .
N1 N 0.33637(15) 0.72803(12) 0.37422(12) 0.0242(3) Uani 1 1 d . . .
O1 O 0.36908(14) 0.52092(10) 0.35890(11) 0.0306(3) Uani 1 1 d . . .
O2 O 0.28193(14) 0.59460(10) 0.59318(10) 0.0303(3) Uani 1 1 d . . .
O3 O 0.57923(13) 0.60284(10) 0.43573(10) 0.0265(3) Uani 1 1 d . . .
C1 C 0.3733(2) 0.74803(15) 0.25377(15) 0.0274(4) Uani 1 1 d . . .
H1A H 0.4750 0.7335 0.2262 0.033 Uiso 1 1 calc R . .
H1B H 0.3528 0.8257 0.2137 0.033 Uiso 1 1 calc R . .
C2 C 0.18279(19) 0.74997(15) 0.41614(15) 0.0274(4) Uani 1 1 d . . .
H2A H 0.1323 0.6946 0.4130 0.033 Uiso 1 1 calc R . .
H2B H 0.1572 0.8218 0.3660 0.033 Uiso 1 1 calc R . .
C3 C 0.41255(19) 0.80476(15) 0.38830(16) 0.0275(4) Uani 1 1 d . . .
H3A H 0.3866 0.7922 0.4679 0.033 Uiso 1 1 calc R . .
H3B H 0.3803 0.8798 0.3502 0.033 Uiso 1 1 calc R . .
C11 C 0.30193(19) 0.56641(15) 0.28033(15) 0.0269(4) Uani 1 1 d . . .
C12 C 0.2376(2) 0.49962(16) 0.25378(16) 0.0311(4) Uani 1 1 d . . .
C13 C 0.1686(2) 0.54988(17) 0.17270(17) 0.0354(5) Uani 1 1 d . . .
H13 H 0.1255 0.5055 0.1533 0.042 Uiso 1 1 calc R . .
C14 C 0.1604(2) 0.66166(18) 0.11947(17) 0.0353(5) Uani 1 1 d . . .
C15 C 0.2250(2) 0.72566(16) 0.14822(16) 0.0306(4) Uani 1 1 d . . .
H15 H 0.2203 0.8025 0.1129 0.037 Uiso 1 1 calc R . .
C16 C 0.29612(19) 0.67919(15) 0.22754(15) 0.0271(4) Uani 1 1 d . . .
C17 C 0.2427(3) 0.37871(17) 0.3121(2) 0.0448(5) Uani 1 1 d . . .
H17A H 0.3389 0.3533 0.3130 0.067 Uiso 1 1 calc R . .
H17B H 0.2110 0.3441 0.2733 0.067 Uiso 1 1 calc R . .
H17C H 0.1817 0.3597 0.3881 0.067 Uiso 1 1 calc R . .
C18 C 0.0842(3) 0.7138(2) 0.0325(2) 0.0547(7) Uani 1 1 d . . .
H18A H 0.1517 0.7306 -0.0410 0.082 Uiso 1 1 calc R . .
H18B H 0.0351 0.7811 0.0398 0.082 Uiso 1 1 calc R . .
H18C H 0.0165 0.6636 0.0424 0.082 Uiso 1 1 calc R . .
C21 C 0.1824(2) 0.66899(15) 0.61632(16) 0.0286(4) Uani 1 1 d . . .
C22 C 0.1299(2) 0.66456(17) 0.72580(16) 0.0341(4) Uani 1 1 d . . .
C23 C 0.0295(2) 0.74313(17) 0.74792(17) 0.0370(5) Uani 1 1 d . . .
H23 H -0.0064 0.7410 0.8216 0.044 Uiso 1 1 calc R . .
C24 C -0.0203(2) 0.82464(16) 0.66628(17) 0.0335(4) Uani 1 1 d . . .
C25 C 0.0330(2) 0.82645(16) 0.55909(17) 0.0310(4) Uani 1 1 d . . .
H25 H 0.0003 0.8818 0.5022 0.037 Uiso 1 1 calc R . .
C26 C 0.13328(19) 0.74934(15) 0.53257(15) 0.0269(4) Uani 1 1 d . . .
C27 C 0.1830(3) 0.5752(2) 0.81346(18) 0.0510(6) Uani 1 1 d . . .
H27A H 0.1723 0.5047 0.8113 0.076 Uiso 1 1 calc R . .
H27B H 0.1294 0.5776 0.8861 0.076 Uiso 1 1 calc R . .
H27C H 0.2819 0.5848 0.8002 0.076 Uiso 1 1 calc R . .
C28 C -0.1317(3) 0.90754(19) 0.6943(2) 0.0481(6) Uani 1 1 d . . .
H28A H -0.1592 0.9548 0.6282 0.072 Uiso 1 1 calc R . .
H28B H -0.0945 0.9516 0.7210 0.072 Uiso 1 1 calc R . .
H28C H -0.2133 0.8698 0.7520 0.072 Uiso 1 1 calc R . .
C31 C 0.64784(19) 0.69897(15) 0.37659(15) 0.0268(4) Uani 1 1 d . . .
C32 C 0.7939(2) 0.69844(16) 0.34944(16) 0.0308(4) Uani 1 1 d . . .
C33 C 0.8587(2) 0.79713(17) 0.28559(17) 0.0357(5) Uani 1 1 d . . .
H33 H 0.9577 0.7975 0.2662 0.043 Uiso 1 1 calc R . .
C34 C 0.7855(2) 0.89432(17) 0.24929(18) 0.0374(5) Uani 1 1 d . . .
C35 C 0.6405(2) 0.89302(16) 0.28138(17) 0.0334(4) Uani 1 1 d . . .
H35 H 0.5882 0.9594 0.2590 0.040 Uiso 1 1 calc R . .
C36 C 0.5697(2) 0.79684(15) 0.34559(15) 0.0273(4) Uani 1 1 d . . .
C37 C 0.8809(2) 0.59631(17) 0.38758(19) 0.0377(5) Uani 1 1 d . . .
H37A H 0.8741 0.5464 0.3532 0.056 Uiso 1 1 calc R . .
H37B H 0.8467 0.5613 0.4681 0.056 Uiso 1 1 calc R . .
H37C H 0.9787 0.6146 0.3663 0.056 Uiso 1 1 calc R . .
C38 C 0.8605(3) 0.9998(2) 0.1775(2) 0.0566(7) Uani 1 1 d . . .
H38A H 0.9604 0.9834 0.1493 0.085 Uiso 1 1 calc R . .
H38B H 0.8477 1.0449 0.2215 0.085 Uiso 1 1 calc R . .
H38C H 0.8216 1.0391 0.1153 0.085 Uiso 1 1 calc R . .
C101 C 0.5878(4) 0.7308(2) 0.9744(3) 0.0514(11) Uani 0.60 1 d PG A 1
C102 C 0.6849(5) 0.7221(3) 1.0293(4) 0.072(3) Uani 0.60 1 d PG A 1
H102 H 0.7247 0.6529 1.0638 0.086 Uiso 0.60 1 calc PR A 1
C103 C 0.7237(5) 0.8147(4) 1.0336(4) 0.078(3) Uani 0.60 1 d PG A 1
H103 H 0.7901 0.8088 1.0711 0.094 Uiso 0.60 1 calc PR A 1
C104 C 0.6654(5) 0.9160(3) 0.9832(4) 0.0661(16) Uani 0.60 1 d PG A 1
H104 H 0.6920 0.9793 0.9862 0.079 Uiso 0.60 1 calc PR A 1
C105 C 0.5683(4) 0.9247(2) 0.9283(3) 0.0587(14) Uani 0.60 1 d PG A 1
H105 H 0.5285 0.9939 0.8938 0.070 Uiso 0.60 1 calc PR A 1
C106 C 0.5295(4) 0.8321(3) 0.9239(3) 0.0478(15) Uani 0.60 1 d PG A 1
H106 H 0.4631 0.8381 0.8864 0.057 Uiso 0.60 1 calc PR A 1
C107 C 0.5402(10) 0.6313(6) 0.9707(9) 0.100(4) Uani 0.60 1 d P A 1
H10A H 0.6208 0.5815 0.9583 0.150 Uiso 0.60 1 calc PR A 1
H10B H 0.4976 0.6534 0.9104 0.150 Uiso 0.60 1 calc PR A 1
H10C H 0.4714 0.5945 1.0410 0.150 Uiso 0.60 1 calc PR A 1
C201 C 0.6535(7) 0.8144(9) 0.9848(6) 0.127(6) Uani 0.40 1 d PG B 2
C202 C 0.5621(7) 0.8623(6) 0.9210(6) 0.061(3) Uani 0.40 1 d PG B 2
H202 H 0.5496 0.9393 0.8918 0.073 Uiso 0.40 1 calc PR B 2
C203 C 0.4889(6) 0.7977(6) 0.9000(5) 0.083(3) Uani 0.40 1 d PG B 2
H203 H 0.4264 0.8305 0.8565 0.100 Uiso 0.40 1 calc PR B 2
C204 C 0.5071(9) 0.6852(6) 0.9428(7) 0.121(6) Uani 0.40 1 d PG B 2
H204 H 0.4570 0.6410 0.9284 0.145 Uiso 0.40 1 calc PR B 2
C205 C 0.5985(11) 0.6372(6) 1.0066(8) 0.143(11) Uani 0.40 1 d PG B 2
H205 H 0.6109 0.5603 1.0358 0.171 Uiso 0.40 1 calc PR B 2
C206 C 0.6717(9) 0.7018(10) 1.0276(6) 0.129(9) Uani 0.40 1 d PG B 2
H206 H 0.7342 0.6690 1.0711 0.154 Uiso 0.40 1 calc PR B 2
C207 C 0.7202(18) 0.8714(13) 1.0015(14) 0.109(5) Uani 0.40 1 d P B 2
H20A H 0.8170 0.8734 0.9547 0.163 Uiso 0.40 1 calc PR B 2
H20B H 0.7187 0.8409 1.0793 0.163 Uiso 0.40 1 calc PR B 2
H20C H 0.6780 0.9453 0.9840 0.163 Uiso 0.40 1 calc PR B 2
C301 C 0.5330(7) 1.0972(5) 0.4215(5) 0.1200(18) Uani 1 1 d . . 2
C302 C 0.6373(7) 1.0234(7) 0.4607(7) 0.149(3) Uani 1 1 d . C 2
H302 H 0.7318 1.0441 0.4323 0.179 Uiso 1 1 calc R C 2
C303 C 0.6052(7) 0.9271(7) 0.5355(7) 0.158(3) Uani 1 1 d . . 2
H303 H 0.6754 0.8756 0.5594 0.189 Uiso 1 1 calc R . 2
C307 C 0.5612(8) 1.1847(6) 0.3510(6) 0.0758(19) Uani 0.50 1 d P D 2
H30A H 0.5122 1.1987 0.2960 0.114 Uiso 0.50 1 calc PR D 2
H30B H 0.6623 1.1866 0.3154 0.114 Uiso 0.50 1 calc PR D 2
H30C H 0.5323 1.2406 0.3840 0.114 Uiso 0.50 1 calc PR D 2

loop_
_atom_site_aniso_label
_atom_site_aniso_U_11
_atom_site_aniso_U_22
_atom_site_aniso_U_33
_atom_site_aniso_U_23
_atom_site_aniso_U_13
_atom_site_aniso_U_12
Ti1 0.02410(19) 0.02366(19) 0.02752(19) -0.00890(14) -0.00940(14) -0.00076(13)
N1 0.0232(8) 0.0264(8) 0.0249(8) -0.0109(7) -0.0068(6) -0.0027(6)
O1 0.0340(7) 0.0277(7) 0.0346(7) -0.0119(6) -0.0160(6) 0.0005(6)
O2 0.0332(7) 0.0290(7) 0.0282(7) -0.0099(6) -0.0110(6) 0.0029(6)
O3 0.0245(6) 0.0237(6) 0.0307(7) -0.0074(5) -0.0095(5) -0.0027(5)
C1 0.0285(10) 0.0271(10) 0.0250(9) -0.0076(8) -0.0066(8) -0.0040(8)
C2 0.0259(9) 0.0275(10) 0.0297(10) -0.0099(8) -0.0107(8) 0.0007(8)
C3 0.0293(10) 0.0228(9) 0.0335(10) -0.0113(8) -0.0117(8) -0.0013(7)
C11 0.0233(9) 0.0327(10) 0.0256(9) -0.0126(8) -0.0060(7) -0.0013(8)
C12 0.0314(10) 0.0331(10) 0.0318(10) -0.0151(9) -0.0072(8) -0.0044(8)
C13 0.0348(11) 0.0420(12) 0.0376(11) -0.0202(10) -0.0117(9) -0.0067(9)
C14 0.0353(11) 0.0442(12) 0.0319(10) -0.0162(9) -0.0141(9) -0.0016(9)
C15 0.0319(10) 0.0321(10) 0.0268(9) -0.0098(8) -0.0079(8) -0.0022(8)
C16 0.0249(9) 0.0315(10) 0.0259(9) -0.0129(8) -0.0050(8) -0.0023(8)
C17 0.0579(15) 0.0343(12) 0.0493(13) -0.0152(11) -0.0216(12) -0.0077(10)
C18 0.0698(17) 0.0540(15) 0.0568(15) -0.0199(13) -0.0407(14) -0.0003(13)
C21 0.0290(10) 0.0274(10) 0.0303(10) -0.0107(8) -0.0080(8) -0.0039(8)
C22 0.0393(11) 0.0352(11) 0.0290(10) -0.0122(9) -0.0102(9) -0.0026(9)
C23 0.0397(12) 0.0422(12) 0.0310(10) -0.0189(10) -0.0045(9) -0.0049(9)
C24 0.0304(10) 0.0322(11) 0.0373(11) -0.0164(9) -0.0029(9) -0.0043(8)
C25 0.0277(10) 0.0296(10) 0.0349(10) -0.0106(9) -0.0086(8) -0.0030(8)
C26 0.0242(9) 0.0283(10) 0.0293(10) -0.0114(8) -0.0066(8) -0.0037(7)
C27 0.0664(16) 0.0538(15) 0.0318(11) -0.0162(11) -0.0176(11) 0.0083(12)
C28 0.0486(14) 0.0447(13) 0.0455(13) -0.0225(11) -0.0018(11) 0.0041(11)
C31 0.0279(9) 0.0262(9) 0.0274(9) -0.0089(8) -0.0083(8) -0.0061(8)
C32 0.0284(10) 0.0333(11) 0.0341(10) -0.0145(9) -0.0099(8) -0.0028(8)
C33 0.0269(10) 0.0404(12) 0.0406(11) -0.0145(10) -0.0080(9) -0.0079(9)
C34 0.0352(11) 0.0349(11) 0.0416(12) -0.0097(10) -0.0108(9) -0.0119(9)
C35 0.0362(11) 0.0262(10) 0.0396(11) -0.0098(9) -0.0147(9) -0.0036(8)
C36 0.0291(10) 0.0269(10) 0.0289(9) -0.0103(8) -0.0107(8) -0.0039(8)
C37 0.0244(10) 0.0382(12) 0.0488(13) -0.0138(10) -0.0112(9) -0.0013(8)
C38 0.0457(14) 0.0404(14) 0.0709(18) -0.0041(13) -0.0131(13) -0.0181(11)
C101 0.047(3) 0.048(3) 0.042(2) -0.015(2) 0.008(2) -0.003(2)
C102 0.073(6) 0.054(4) 0.048(5) 0.000(3) -0.010(4) 0.041(3)
C103 0.050(3) 0.131(8) 0.064(4) -0.050(5) -0.024(3) 0.022(4)
C104 0.060(4) 0.068(4) 0.067(4) -0.038(3) 0.007(3) -0.011(3)
C105 0.069(3) 0.052(3) 0.048(3) -0.016(2) -0.006(2) -0.010(3)
C106 0.036(3) 0.068(4) 0.042(3) -0.021(3) -0.007(2) -0.014(3)
C107 0.087(6) 0.056(5) 0.113(7) -0.038(5) 0.035(5) -0.001(4)
C201 0.061(6) 0.26(2) 0.083(8) -0.112(11) 0.032(6) -0.060(9)
C202 0.033(4) 0.091(8) 0.037(4) -0.005(5) -0.012(3) 0.011(5)
C203 0.066(6) 0.095(8) 0.061(5) -0.016(5) -0.006(4) 0.014(5)
C204 0.109(9) 0.100(10) 0.071(7) -0.014(7) 0.025(6) 0.063(8)
C205 0.082(12) 0.127(16) 0.108(12) 0.020(11) 0.014(9) 0.040(11)
C206 0.093(15) 0.104(11) 0.105(16) -0.009(11) 0.031(12) 0.017(10)
C207 0.100(10) 0.141(14) 0.092(10) -0.074(10) -0.029(9) 0.061(9)
C301 0.148(5) 0.150(4) 0.145(4) -0.119(4) -0.087(4) 0.036(4)
C302 0.106(4) 0.241(7) 0.225(8) -0.205(7) -0.087(5) 0.051(5)
C303 0.111(5) 0.246(8) 0.247(9) -0.206(8) -0.099(6) 0.046(6)
C307 0.097(5) 0.076(4) 0.084(5) -0.039(4) -0.059(4) 0.016(4)

loop_
_atom_type_symbol
_atom_type_description
_atom_type_scat_dispersion_real
_atom_type_scat_dispersion_imag
_atom_type_scat_source
C C 0.0033 0.0016 'International Tables Vol C Tables 4.2.6.8 and 6.1.1.4'
H H 0.0000 0.0000 'International Tables Vol C Tables 4.2.6.8 and 6.1.1.4'
N N 0.0061 0.0033 'International Tables Vol C Tables 4.2.6.8 and 6.1.1.4'
O O 0.0106 0.0060 'International Tables Vol C Tables 4.2.6.8 and 6.1.1.4'
Ti Ti 0.2776 0.4457 'International Tables Vol C Tables 4.2.6.8 and 6.1.1.4'

loop_
_geom_angle_atom_site_label_1
_geom_angle_atom_site_label_2
_geom_angle_atom_site_label_3
_geom_angle
_geom_angle_site_symmetry_1
_geom_angle_site_symmetry_3
_geom_angle_publ_flag
O2 Ti1 O1 141.67(6) . . ?
O2 Ti1 O3 105.71(6) . . ?
O1 Ti1 O3 110.43(6) . . ?
O2 Ti1 O3 95.39(5) . 2_666 ?
O1 Ti1 O3 92.57(5) . 2_666 ?
O3 Ti1 O3 97.00(5) . 2_666 ?
O2 Ti1 N1 83.42(5) . . ?
O1 Ti1 N1 86.11(5) . . ?
O3 Ti1 N1 86.92(5) . . ?
O3 Ti1 N1 176.08(5) 2_666 . ?
O2 Ti1 Ti1 105.86(4) . 2_666 ?
O1 Ti1 Ti1 107.10(4) . 2_666 ?
O3 Ti1 Ti1 49.40(4) . 2_666 ?
O3 Ti1 Ti1 47.60(4) 2_666 2_666 ?
N1 Ti1 Ti1 136.32(4) . 2_666 ?
C3 N1 C2 108.65(14) . . ?
C3 N1 C1 108.57(14) . . ?
C2 N1 C1 108.97(14) . . ?
C3 N1 Ti1 110.41(11) . . ?
C2 N1 Ti1 108.25(11) . . ?
C1 N1 Ti1 111.93(11) . . ?
C11 O1 Ti1 135.61(12) . . ?
C21 O2 Ti1 139.60(12) . . ?
C31 O3 Ti1 135.98(11) . . ?
C31 O3 Ti1 141.02(11) . 2_666 ?
Ti1 O3 Ti1 83.00(5) . 2_666 ?
N1 C1 C16 113.87(15) . . ?
N1 C1 H1A 108.8 . . ?
C16 C1 H1A 108.8 . . ?
N1 C1 H1B 108.8 . . ?
C16 C1 H1B 108.8 . . ?
H1A C1 H1B 107.7 . . ?
N1 C2 C26 114.96(15) . . ?
N1 C2 H2A 108.5 . . ?
C26 C2 H2A 108.5 . . ?
N1 C2 H2B 108.5 . . ?
C26 C2 H2B 108.5 . . ?
H2A C2 H2B 107.5 . . ?
N1 C3 C36 115.63(15) . . ?
N1 C3 H3A 108.4 . . ?
C36 C3 H3A 108.4 . . ?
N1 C3 H3B 108.4 . . ?
C36 C3 H3B 108.4 . . ?
H3A C3 H3B 107.4 . . ?
O1 C11 C16 119.68(16) . . ?
O1 C11 C12 119.54(17) . . ?
C16 C11 C12 120.78(17) . . ?
C13 C12 C11 117.74(18) . . ?
C13 C12 C17 121.90(18) . . ?
C11 C12 C17 120.36(18) . . ?
C14 C13 C12 122.73(18) . . ?
C14 C13 H13 118.6 . . ?
C12 C13 H13 118.6 . . ?
C13 C14 C15 118.02(18) . . ?
C13 C14 C18 121.57(19) . . ?
C15 C14 C18 120.4(2) . . ?
C16 C15 C14 121.26(19) . . ?
C16 C15 H15 119.4 . . ?
C14 C15 H15 119.4 . . ?
C15 C16 C11 119.47(17) . . ?
C15 C16 C1 121.23(17) . . ?
C11 C16 C1 119.24(16) . . ?
C12 C17 H17A 109.5 . . ?
C12 C17 H17B 109.5 . . ?
H17A C17 H17B 109.5 . . ?
C12 C17 H17C 109.5 . . ?
H17A C17 H17C 109.5 . . ?
H17B C17 H17C 109.5 . . ?
C14 C18 H18A 109.5 . . ?
C14 C18 H18B 109.5 . . ?
H18A C18 H18B 109.5 . . ?
C14 C18 H18C 109.5 . . ?
H18A C18 H18C 109.5 . . ?
H18B C18 H18C 109.5 . . ?
O2 C21 C26 120.48(17) . . ?
O2 C21 C22 118.81(17) . . ?
C26 C21 C22 120.72(18) . . ?
C23 C22 C21 118.11(19) . . ?
C23 C22 C27 123.02(18) . . ?
C21 C22 C27 118.86(19) . . ?
C24 C23 C22 122.50(19) . . ?
C24 C23 H23 118.8 . . ?
C22 C23 H23 118.8 . . ?
C25 C24 C23 118.03(18) . . ?
C25 C24 C28 121.2(2) . . ?
C23 C24 C28 120.77(19) . . ?
C24 C25 C26 121.77(19) . . ?
C24 C25 H25 119.1 . . ?
C26 C25 H25 119.1 . . ?
C25 C26 C21 118.86(17) . . ?
C25 C26 C2 120.27(17) . . ?
C21 C26 C2 120.81(16) . . ?
C22 C27 H27A 109.5 . . ?
C22 C27 H27B 109.5 . . ?
H27A C27 H27B 109.5 . . ?
C22 C27 H27C 109.5 . . ?
H27A C27 H27C 109.5 . . ?
H27B C27 H27C 109.5 . . ?
C24 C28 H28A 109.5 . . ?
C24 C28 H28B 109.5 . . ?
H28A C28 H28B 109.5 . . ?
C24 C28 H28C 109.5 . . ?
H28A C28 H28C 109.5 . . ?
H28B C28 H28C 109.5 . . ?
O3 C31 C36 119.20(16) . . ?
O3 C31 C32 120.13(17) . . ?
C36 C31 C32 120.67(17) . . ?
C33 C32 C31 117.91(18) . . ?
C33 C32 C37 119.67(18) . . ?
C31 C32 C37 122.41(18) . . ?
C34 C33 C32 122.90(19) . . ?
C34 C33 H33 118.6 . . ?
C32 C33 H33 118.6 . . ?
C33 C34 C35 117.87(19) . . ?
C33 C34 C38 121.3(2) . . ?
C35 C34 C38 120.9(2) . . ?
C34 C35 C36 121.81(19) . . ?
C34 C35 H35 119.1 . . ?
C36 C35 H35 119.1 . . ?
C35 C36 C31 118.70(18) . . ?
C35 C36 C3 118.11(17) . . ?
C31 C36 C3 122.87(17) . . ?
C32 C37 H37A 109.5 . . ?
C32 C37 H37B 109.5 . . ?
H37A C37 H37B 109.5 . . ?
C32 C37 H37C 109.5 . . ?
H37A C37 H37C 109.5 . . ?
H37B C37 H37C 109.5 . . ?
C34 C38 H38A 109.5 . . ?
C34 C38 H38B 109.5 . . ?
H38A C38 H38B 109.5 . . ?
C34 C38 H38C 109.5 . . ?
H38A C38 H38C 109.5 . . ?
H38B C38 H38C 109.5 . . ?
C102 C101 C106 120.0 . . ?
C102 C101 C107 121.4(5) . . ?
C106 C101 C107 118.6(5) . . ?
C103 C102 C101 120.0 . . ?
C103 C102 H102 120.0 . . ?
C101 C102 H102 120.0 . . ?
C102 C103 C104 120.0 . . ?
C102 C103 H103 120.0 . . ?
C104 C103 H103 120.0 . . ?
C103 C104 C105 120.0 . . ?
C103 C104 H104 120.0 . . ?
C105 C104 H104 120.0 . . ?
C106 C105 C104 120.0 . . ?
C106 C105 H105 120.0 . . ?
C104 C105 H105 120.0 . . ?
C105 C106 C101 120.0 . . ?
C105 C106 H106 120.0 . . ?
C101 C106 H106 120.0 . . ?
C207 C201 C202 120.0(11) . . ?
C207 C201 C206 120.0(11) . . ?
C202 C201 C206 120.0 . . ?
C201 C202 C203 120.0 . . ?
C201 C202 H202 120.0 . . ?
C203 C202 H202 120.0 . . ?
C204 C203 C202 120.0 . . ?
C204 C203 H203 120.0 . . ?
C202 C203 H203 120.0 . . ?
C203 C204 C205 120.0 . . ?
C203 C204 H204 120.0 . . ?
C205 C204 H204 120.0 . . ?
C204 C205 C206 120.0 . . ?
C204 C205 H205 120.0 . . ?
C206 C205 H205 120.0 . . ?
C205 C206 C201 120.0 . . ?
C205 C206 H206 120.0 . . ?
C201 C206 H206 120.0 . . ?
C201 C207 H20A 109.5 . . ?
C201 C207 H20B 109.5 . . ?
H20A C207 H20B 109.5 . . ?
C201 C207 H20C 109.5 . . ?
H20A C207 H20C 109.5 . . ?
H20B C207 H20C 109.5 . . ?
C307 C301 C303 117.1(8) . 2_676 ?
C307 C301 C302 121.4(8) . . ?
C303 C301 C302 121.5(6) 2_676 . ?
C303 C302 C301 120.6(8) . . ?
C303 C302 H302 119.7 . . ?
C301 C302 H302 119.7 . . ?
C302 C303 C301 117.8(8) . 2_676 ?
C302 C303 H303 121.1 . . ?
C301 C303 H303 121.1 2_676 . ?
C301 C307 H30A 109.5 . . ?
C301 C307 H30B 109.5 . . ?
H30A C307 H30B 109.5 . . ?
C301 C307 H30C 109.5 . . ?
H30A C307 H30C 109.5 . . ?
H30B C307 H30C 109.5 . . ?

loop_
_geom_bond_atom_site_label_1
_geom_bond_atom_site_label_2
_geom_bond_distance
_geom_bond_site_symmetry_2
_geom_bond_publ_flag
Ti1 O2 1.8724(13) . ?
Ti1 O1 1.8734(13) . ?
Ti1 O3 1.9801(12) . ?
Ti1 O3 2.0361(13) 2_666 ?
Ti1 N1 2.2412(15) . ?
Ti1 Ti1 2.6616(6) 2_666 ?
N1 C3 1.486(2) . ?
N1 C2 1.496(2) . ?
N1 C1 1.496(2) . ?
O1 C11 1.352(2) . ?
O2 C21 1.349(2) . ?
O3 C31 1.379(2) . ?
O3 Ti1 2.0361(13) 2_666 ?
C1 C16 1.509(2) . ?
C1 H1A 0.9900 . ?
C1 H1B 0.9900 . ?
C2 C26 1.512(3) . ?
C2 H2A 0.9900 . ?
C2 H2B 0.9900 . ?
C3 C36 1.508(3) . ?
C3 H3A 0.9900 . ?
C3 H3B 0.9900 . ?
C11 C16 1.395(3) . ?
C11 C12 1.402(3) . ?
C12 C13 1.397(3) . ?
C12 C17 1.498(3) . ?
C13 C14 1.385(3) . ?
C13 H13 0.9500 . ?
C14 C15 1.394(3) . ?
C14 C18 1.511(3) . ?
C15 C16 1.389(3) . ?
C15 H15 0.9500 . ?
C17 H17A 0.9800 . ?
C17 H17B 0.9800 . ?
C17 H17C 0.9800 . ?
C18 H18A 0.9800 . ?
C18 H18B 0.9800 . ?
C18 H18C 0.9800 . ?
C21 C26 1.398(3) . ?
C21 C22 1.405(3) . ?
C22 C23 1.390(3) . ?
C22 C27 1.500(3) . ?
C23 C24 1.389(3) . ?
C23 H23 0.9500 . ?
C24 C25 1.387(3) . ?
C24 C28 1.515(3) . ?
C25 C26 1.393(3) . ?
C25 H25 0.9500 . ?
C27 H27A 0.9800 . ?
C27 H27B 0.9800 . ?
C27 H27C 0.9800 . ?
C28 H28A 0.9800 . ?
C28 H28B 0.9800 . ?
C28 H28C 0.9800 . ?
C31 C36 1.401(3) . ?
C31 C32 1.402(3) . ?
C32 C33 1.394(3) . ?
C32 C37 1.504(3) . ?
C33 C34 1.380(3) . ?
C33 H33 0.9500 . ?
C34 C35 1.390(3) . ?
C34 C38 1.519(3) . ?
C35 C36 1.395(3) . ?
C35 H35 0.9500 . ?
C37 H37A 0.9800 . ?
C37 H37B 0.9800 . ?
C37 H37C 0.9800 . ?
C38 H38A 0.9800 . ?
C38 H38B 0.9800 . ?
C38 H38C 0.9800 . ?
C101 C102 1.3900 . ?
C101 C106 1.3900 . ?
C101 C107 1.515(9) . ?
C102 C103 1.3900 . ?
C102 H102 0.9500 . ?
C103 C104 1.3900 . ?
C103 H103 0.9500 . ?
C104 C105 1.3900 . ?
C104 H104 0.9500 . ?
C105 C106 1.3900 . ?
C105 H105 0.9500 . ?
C106 H106 0.9500 . ?
C107 H10A 0.9800 . ?
C107 H10B 0.9800 . ?
C107 H10C 0.9800 . ?
C201 C207 1.226(17) . ?
C201 C202 1.3900 . ?
C201 C206 1.3900 . ?
C202 C203 1.3900 . ?
C202 H202 0.9500 . ?
C203 C204 1.3900 . ?
C203 H203 0.9500 . ?
C204 C205 1.3900 . ?
C204 H204 0.9500 . ?
C205 C206 1.3900 . ?
C205 H205 0.9500 . ?
C206 H206 0.9500 . ?
C207 H20A 0.9800 . ?
C207 H20B 0.9800 . ?
C207 H20C 0.9800 . ?
C301 C307 1.195(8) . ?
C301 C303 1.368(9) 2_676 ?
C301 C302 1.412(8) . ?
C302 C303 1.304(9) . ?
C302 H302 0.9500 . ?
C303 C301 1.368(9) 2_676 ?
C303 H303 0.9500 . ?
C307 H30A 0.9800 . ?
C307 H30B 0.9800 . ?
C307 H30C 0.9800 . ?
